data_7715836
loop_
_publ_author_name
'Handzlik, Gabriela'
'Dziubek, Kamil F.'
'Hanfland, Michael'
'Pinkowicz, Dawid'

_publ_section_title
;
 Simultaneous manipulation of iron(II) spin crossover and LIESST behaviour
 using pressure, temperature and light.
;
_journal_issue 18
_journal_name_full 'Dalton transactions (Cambridge, England : 2003)'
_journal_page_first 7677
_journal_page_last 7681
_journal_paper_doi 10.1039/d4dt00509k
_journal_volume 53
_journal_year 2024
_chemical_formula_moiety 'C32 H32 Fe2 N24 Nb, 4(H2 O)'
_chemical_formula_sum 'C32 H40 Fe2 N24 Nb O4'
_chemical_formula_weight 1029.49
_chemical_name_systematic
'catena-[tetrakis(m2-Cyano)-octakis(1H-pyrazole-N2)-tetracyano-di-iron(ii)-niobium(iv) tetrahydrate]'
_chemical_properties_physical Air-sensitive
_space_group_crystal_system tetragonal
_space_group_IT_number 88
_space_group_name_Hall '-I 4ad'
_space_group_name_H-M_alt 'I 41/a :2'
_atom_sites_solution_hydrogens mixed
_atom_sites_solution_primary dual
_audit_creation_date 2024-01-17
_audit_creation_method
;
Olex2 1.5
(compiled 2023.08.24 svn.re1ec1418 for OlexSys, GUI svn.r6817)
;
_audit_update_record
;
2024-03-15 deposited with the CCDC.	2024-04-09 downloaded from the CCDC.
;
_cell_angle_alpha 90
_cell_angle_beta 90
_cell_angle_gamma 90
_cell_formula_units_Z 4
_cell_length_a 21.4180(3)
_cell_length_b 21.4180(3)
_cell_length_c 9.4229(8)
_cell_measurement_reflns_used 1390
_cell_measurement_temperature 100.00
_cell_measurement_theta_max 20.0230
_cell_measurement_theta_min 1.7470
_cell_volume 4322.6(4)
_computing_cell_refinement 'CrysAlisPro 1.171.41.119a (Rigaku OD, 2021)'
_computing_data_collection 'CrysAlisPro 1.171.41.119a (Rigaku OD, 2021)'
_computing_data_reduction 'CrysAlisPro 1.171.41.119a (Rigaku OD, 2021)'
_computing_molecular_graphics 'Olex2 1.5 (Dolomanov et al., 2009)'
_computing_publication_material 'Olex2 1.5 (Dolomanov et al., 2009)'
_computing_structure_refinement 'SHELXL 2019/2 (Sheldrick, 2015)'
_computing_structure_solution 'SHELXT 2018/2 (Sheldrick, 2018)'
_diffrn_ambient_pressure 510000
_diffrn_ambient_temperature 100.00
_diffrn_detector 'Hybrid Pixel Array Detector'
_diffrn_detector_area_resol_mean 13.3333
_diffrn_measured_fraction_theta_full 0.660
_diffrn_measured_fraction_theta_max 0.384
_diffrn_measurement_details
;
List of Runs (angles in degrees, time in seconds):

  # Type    Start    End  Width  t~exp~   \w     \q     \k     \f   Frames
#--------------------------------------------------------------------------
  1  \w    -32.00  32.00   0.50    0.20    --    0.00   0.00   0.00  128
;
_diffrn_measurement_device 'abstract diffractometer'
_diffrn_measurement_device_type 'esperanto-CrysAlisPro-abstract goniometer imported esperanto images'
_diffrn_measurement_method '\w scans'
_diffrn_orient_matrix_type 'CrysAlisPro convention (1999,Acta A55,543-557)'
_diffrn_orient_matrix_UB_11 -0.0004042000
_diffrn_orient_matrix_UB_12 -0.0081915000
_diffrn_orient_matrix_UB_13 -0.0393114000
_diffrn_orient_matrix_UB_21 0.0023395000
_diffrn_orient_matrix_UB_22 -0.0171927000
_diffrn_orient_matrix_UB_23 0.0183898000
_diffrn_orient_matrix_UB_31 -0.0190051000
_diffrn_orient_matrix_UB_32 -0.0019508000
_diffrn_orient_matrix_UB_33 0.0031087000
_diffrn_radiation_monochromator synchrotron
_diffrn_radiation_probe x-ray
_diffrn_radiation_type synchrotron
_diffrn_radiation_wavelength 0.41008
_diffrn_reflns_av_R_equivalents 0.0507
_diffrn_reflns_av_unetI/netI 0.0619
_diffrn_reflns_Laue_measured_fraction_full 0.660
_diffrn_reflns_Laue_measured_fraction_max 0.384
_diffrn_reflns_limit_h_max 28
_diffrn_reflns_limit_h_min -27
_diffrn_reflns_limit_k_max 26
_diffrn_reflns_limit_k_min -28
_diffrn_reflns_limit_l_max 8
_diffrn_reflns_limit_l_min -8
_diffrn_reflns_number 4459
_diffrn_reflns_point_group_measured_fraction_full 0.660
_diffrn_reflns_point_group_measured_fraction_max 0.384
_diffrn_reflns_theta_full 14.244
_diffrn_reflns_theta_max 20.019
_diffrn_reflns_theta_min 1.749
_diffrn_source 'ESRF ID15B'
_exptl_absorpt_coefficient_mu 0.548
_exptl_absorpt_correction_T_max 1.00000
_exptl_absorpt_correction_T_min 0.95343
_exptl_absorpt_correction_type multi-scan
_exptl_absorpt_process_details
;
CrysAlisPro 1.171.41.119a (Rigaku Oxford Diffraction, 2021)
Empirical absorption correction using spherical harmonics,
implemented in SCALE3 ABSPACK scaling algorithm.
;
_exptl_crystal_colour violet
_exptl_crystal_density_diffrn 1.582
_exptl_crystal_description block
_exptl_crystal_F_000 2100
_exptl_crystal_preparation 'Magnetic properties'
_exptl_crystal_recrystallization_method 'Re-crystallisation from solvent: water'
_exptl_crystal_size_max 0.1
_exptl_crystal_size_mid 0.1
_exptl_crystal_size_min 0.03
_refine_diff_density_max 0.300
_refine_diff_density_min -0.243
_refine_diff_density_rms 0.070
_refine_ls_extinction_method none
_refine_ls_goodness_of_fit_ref 1.065
_refine_ls_hydrogen_treatment mixed
_refine_ls_matrix_type full
_refine_ls_number_parameters 152
_refine_ls_number_reflns 2028
_refine_ls_number_restraints 3
_refine_ls_restrained_S_all 1.067
_refine_ls_R_factor_all 0.0393
_refine_ls_R_factor_gt 0.0346
_refine_ls_shift/su_max 0.000
_refine_ls_shift/su_mean 0.000
_refine_ls_structure_factor_coef Fsqd
_refine_ls_weighting_details 'w=1/[\s^2^(Fo^2^)+(0.0375P)^2^+0.6937P] where P=(Fo^2^+2Fc^2^)/3'
_refine_ls_weighting_scheme calc
_refine_ls_wR_factor_gt 0.0886
_refine_ls_wR_factor_ref 0.0917
_reflns_Friedel_coverage 0.000
_reflns_number_gt 1811
_reflns_number_total 2028
_reflns_threshold_expression 'I > 2\s(I)'
_cod_data_source_file d4dt00509k2.cif
_cod_data_source_block fenb_0009
_cod_depositor_comments 'Adding full bibliography for 7715833--7715849.cif.'
_cod_original_sg_symbol_H-M 'I 41/a'
_cod_database_code 7715836
_shelx_shelxl_version_number 2019/2
_chemical_oxdiff_formula 'C14 N8 O4 Fe2 Nb1'
_shelx_space_group_comment
;
The symmetry employed for this shelxl refinement is uniquely defined
by the following loop, which should always be used as a source of
symmetry information in preference to the above space-group names.
They are only intended as comments.
;
_olex2_refinement_description
;
1. Fixed Uiso
 At 1.2 times of:
  All C(H) groups, All N(H) groups
2. Restrained distances
 O1-H1
 0.95 with sigma of 0.02
 O1-H2
 0.95 with sigma of 0.02
 H2-H1
 1.5 with sigma of 0.04
3.a Aromatic/amide H refined with riding coordinates:
 N4(H3), N6(H7), C6(H10), C8(H8), C3(H6), C7(H9), C5(H4), C4(H5)
;
_olex2_submission_special_instructions 'No special instructions were received'
_oxdiff_diffrn_reflns_filtered 252
_oxdiff_exptl_absorpt_empirical_details
;
Empirical correction (ABSPACK) includes:
- Absorption correction using spherical harmonics
- Frame scaling
- Detector area scaling
;
_oxdiff_exptl_absorpt_empirical_full_max 1.194
_oxdiff_exptl_absorpt_empirical_full_min 0.778

loop_
_space_group_symop_operation_xyz
'x, y, z'
'-x+1/2, -y, z+1/2'
'-y+3/4, x+1/4, z+1/4'
'y+3/4, -x+3/4, z+3/4'
'x+1/2, y+1/2, z+1/2'
'-x+1, -y+1/2, z+1'
'-y+5/4, x+3/4, z+3/4'
'y+5/4, -x+5/4, z+5/4'
'-x, -y, -z'
'x-1/2, y, -z-1/2'
'y-3/4, -x-1/4, -z-1/4'
'-y-3/4, x-3/4, -z-3/4'
'-x+1/2, -y+1/2, -z+1/2'
'x, y+1/2, -z'
'y-1/4, -x+1/4, -z+1/4'
'-y-1/4, x-1/4, -z-1/4'

loop_
_atom_site_label
_atom_site_type_symbol
_atom_site_fract_x
_atom_site_fract_y
_atom_site_fract_z
_atom_site_U_iso_or_equiv
_atom_site_adp_type
_atom_site_occupancy
_atom_site_site_symmetry_order
_atom_site_calc_flag
_atom_site_refinement_flags_posn
_atom_site_refinement_flags_adp
_atom_site_refinement_flags_occupancy
_atom_site_disorder_assembly
_atom_site_disorder_group
Nb1 Nb 0.500000 0.750000 0.625000 0.01531(15) Uani 1 4 d S T P . .
Fe1 Fe 0.500000 0.500000 0.500000 0.01988(19) Uani 1 2 d S . P . .
O1 O 0.44034(8) 0.63364(8) 0.1966(4) 0.0301(8) Uani 1 1 d D . . . .
N2 N 0.48253(9) 0.59891(9) 0.5197(3) 0.0255(8) Uani 1 1 d . . . . .
N4 N 0.45246(10) 0.53536(9) 0.7980(4) 0.0291(9) Uani 1 1 d . . . . .
H3 H 0.465874 0.573316 0.779293 0.035 Uiso 1 1 calc R U . . .
N3 N 0.45457(8) 0.48785(8) 0.7041(3) 0.0243(8) Uani 1 1 d . . . . .
N5 N 0.41488(9) 0.48259(8) 0.3870(3) 0.0246(8) Uani 1 1 d . . . . .
N6 N 0.38960(9) 0.52179(9) 0.2911(4) 0.0270(8) Uani 1 1 d . . . . .
H7 H 0.406981 0.556895 0.262927 0.032 Uiso 1 1 calc R U . . .
N1 N 0.51519(10) 0.83898(9) 0.9204(4) 0.0308(9) Uani 1 1 d . . . . .
C2 C 0.48617(9) 0.65038(9) 0.5545(4) 0.0207(8) Uani 1 1 d . . . . .
C6 C 0.37428(11) 0.43549(10) 0.3989(4) 0.0278(9) Uani 1 1 d . . . . .
H10 H 0.380076 0.400222 0.458573 0.033 Uiso 1 1 calc R U . . .
C1 C 0.50962(9) 0.80993(9) 0.8194(4) 0.0195(8) Uani 1 1 d . . . . .
C8 C 0.33412(11) 0.50022(11) 0.2437(5) 0.0323(11) Uani 1 1 d . . . . .
H8 H 0.307960 0.519741 0.175431 0.039 Uiso 1 1 calc R U . . .
C3 C 0.43018(11) 0.43975(10) 0.7759(4) 0.0279(9) Uani 1 1 d . . . . .
H6 H 0.425424 0.398911 0.738086 0.034 Uiso 1 1 calc R U . . .
C7 C 0.32247(11) 0.44478(11) 0.3125(4) 0.0327(11) Uani 1 1 d . . . . .
H9 H 0.286889 0.418628 0.303104 0.039 Uiso 1 1 calc R U . . .
C5 C 0.42795(13) 0.51859(12) 0.9216(5) 0.0351(11) Uani 1 1 d . . . . .
H4 H 0.422033 0.544656 1.002077 0.042 Uiso 1 1 calc R U . . .
C4 C 0.41282(12) 0.45674(11) 0.9113(5) 0.0360(11) Uani 1 1 d . . . . .
H5 H 0.394381 0.431077 0.982068 0.043 Uiso 1 1 calc R U . . .
H1 H 0.4532(14) 0.6409(13) 0.104(2) 0.028(8) Uiso 1 1 d D . . . .
H2 H 0.437(2) 0.6664(17) 0.255(5) 0.11(2) Uiso 1 1 d D . . . .

loop_
_atom_site_aniso_label
_atom_site_aniso_U_11
_atom_site_aniso_U_22
_atom_site_aniso_U_33
_atom_site_aniso_U_23
_atom_site_aniso_U_13
_atom_site_aniso_U_12
Nb1 0.01704(12) 0.01704(12) 0.0119(4) 0.000 0.000 0.000
Fe1 0.0250(2) 0.0170(2) 0.0177(6) -0.00178(18) 0.0014(2) -0.00112(12)
O1 0.0403(10) 0.0309(9) 0.019(3) 0.0012(9) 0.0055(10) -0.0004(6)
N2 0.0315(10) 0.0231(9) 0.022(3) 0.0015(9) 0.0026(9) -0.0005(6)
N4 0.0419(11) 0.0215(9) 0.024(3) -0.0034(9) 0.0071(11) -0.0040(6)
N3 0.0288(9) 0.0206(9) 0.024(3) -0.0015(9) 0.0036(9) -0.0007(5)
N5 0.0288(10) 0.0224(9) 0.022(3) 0.0006(8) 0.0002(9) -0.0006(6)
N6 0.0313(10) 0.0297(10) 0.020(3) 0.0014(9) 0.0006(10) -0.0020(6)
N1 0.0434(12) 0.0273(10) 0.022(3) -0.0008(10) 0.0007(11) -0.0054(7)
C2 0.0279(11) 0.0232(10) 0.011(3) 0.0026(9) 0.0000(10) 0.0004(6)
C6 0.0324(12) 0.0251(11) 0.026(3) -0.0015(10) -0.0001(11) -0.0031(7)
C1 0.0260(10) 0.0212(10) 0.011(3) 0.0008(10) 0.0001(9) -0.0007(6)
C8 0.0339(13) 0.0367(13) 0.026(4) -0.0052(12) -0.0069(12) -0.0003(8)
C3 0.0335(12) 0.0240(11) 0.026(4) -0.0004(10) 0.0045(11) -0.0027(7)
C7 0.0301(12) 0.0358(13) 0.032(4) -0.0070(13) -0.0022(12) -0.0050(8)
C5 0.0509(16) 0.0330(13) 0.022(4) -0.0042(13) 0.0138(15) -0.0039(9)
C4 0.0363(13) 0.0306(12) 0.041(4) 0.0031(12) 0.0101(13) -0.0050(8)

loop_
_atom_type_symbol
_atom_type_description
_atom_type_scat_dispersion_real
_atom_type_scat_dispersion_imag
_atom_type_scat_source
C C -0.0011 0.0005 'International Tables Vol C Tables 4.2.6.8 and 6.1.1.4'
H H 0.0000 0.0000 'International Tables Vol C Tables 4.2.6.8 and 6.1.1.4'
Fe Fe 0.1482 0.3017 'International Tables Vol C Tables 4.2.6.8 and 6.1.1.4'
N N -0.0016 0.0010 'International Tables Vol C Tables 4.2.6.8 and 6.1.1.4'
Nb Nb -0.0343 1.6958 'International Tables Vol C Tables 4.2.6.8 and 6.1.1.4'
O O -0.0014 0.0018 'International Tables Vol C Tables 4.2.6.8 and 6.1.1.4'

loop_
_geom_angle_atom_site_label_1
_geom_angle_atom_site_label_2
_geom_angle_atom_site_label_3
_geom_angle
_geom_angle_site_symmetry_1
_geom_angle_site_symmetry_3
_geom_angle_publ_flag
C2 Nb1 C2 94.98(5) 12_767 6_564 ?
C2 Nb1 C2 94.98(5) 15_566 . ?
C2 Nb1 C2 145.73(18) 6_564 . ?
C2 Nb1 C2 145.73(18) 12_767 15_566 ?
C2 Nb1 C2 94.98(5) 12_767 . ?
C2 Nb1 C2 94.98(5) 6_564 15_566 ?
C1 Nb1 C2 75.40(9) . 12_767 ?
C1 Nb1 C2 76.79(9) . 15_566 ?
C1 Nb1 C2 142.48(11) . . ?
C1 Nb1 C2 142.48(12) 12_767 12_767 ?
C1 Nb1 C2 142.48(12) 15_566 15_566 ?
C1 Nb1 C2 71.78(12) 15_566 12_767 ?
C1 Nb1 C2 71.78(12) 6_564 . ?
C1 Nb1 C2 76.79(9) 6_564 12_767 ?
C1 Nb1 C2 71.78(12) 12_767 15_566 ?
C1 Nb1 C2 71.78(12) . 6_564 ?
C1 Nb1 C2 75.40(9) 6_564 15_566 ?
C1 Nb1 C2 75.40(9) 12_767 6_564 ?
C1 Nb1 C2 76.79(9) 12_767 . ?
C1 Nb1 C2 76.79(9) 15_566 6_564 ?
C1 Nb1 C2 142.48(11) 6_564 6_564 ?
C1 Nb1 C2 75.40(9) 15_566 . ?
C1 Nb1 C1 131.69(9) . 15_566 ?
C1 Nb1 C1 131.69(9) 12_767 6_564 ?
C1 Nb1 C1 70.72(14) . 6_564 ?
C1 Nb1 C1 131.69(9) 15_566 6_564 ?
C1 Nb1 C1 70.72(14) 12_767 15_566 ?
C1 Nb1 C1 131.69(9) . 12_767 ?
N2 Fe1 N2 180.0 9_666 . ?
N2 Fe1 N3 87.92(9) . . ?
N2 Fe1 N3 92.09(9) . 9_666 ?
N2 Fe1 N3 92.08(9) 9_666 . ?
N2 Fe1 N3 87.91(9) 9_666 9_666 ?
N3 Fe1 N3 180.0 . 9_666 ?
N5 Fe1 N2 86.21(8) . 9_666 ?
N5 Fe1 N2 93.79(8) . . ?
N5 Fe1 N2 93.79(8) 9_666 9_666 ?
N5 Fe1 N2 86.21(8) 9_666 . ?
N5 Fe1 N3 92.18(10) . . ?
N5 Fe1 N3 92.18(10) 9_666 9_666 ?
N5 Fe1 N3 87.82(10) 9_666 . ?
N5 Fe1 N3 87.82(10) . 9_666 ?
N5 Fe1 N5 180.0 . 9_666 ?
H1 O1 H2 118(3) . . ?
C2 N2 Fe1 162.0(2) . . ?
N3 N4 H3 123.7 . . ?
C5 N4 H3 123.7 . . ?
C5 N4 N3 112.6(2) . . ?
N4 N3 Fe1 120.36(17) . . ?
C3 N3 Fe1 135.6(2) . . ?
C3 N3 N4 103.7(3) . . ?
N6 N5 Fe1 124.51(14) . . ?
C6 N5 Fe1 130.0(2) . . ?
C6 N5 N6 105.4(2) . . ?
N5 N6 H7 124.4 . . ?
N5 N6 C8 111.2(2) . . ?
C8 N6 H7 124.4 . . ?
N2 C2 Nb1 176.26(17) . . ?
N5 C6 H10 124.4 . . ?
N5 C6 C7 111.2(3) . . ?
C7 C6 H10 124.4 . . ?
N1 C1 Nb1 178.0(3) . . ?
N6 C8 H8 126.3 . . ?
N6 C8 C7 107.4(3) . . ?
C7 C8 H8 126.3 . . ?
N3 C3 H6 124.1 . . ?
N3 C3 C4 111.7(2) . . ?
C4 C3 H6 124.1 . . ?
C6 C7 H9 127.6 . . ?
C8 C7 C6 104.8(2) . . ?
C8 C7 H9 127.6 . . ?
N4 C5 H4 126.5 . . ?
N4 C5 C4 107.1(3) . . ?
C4 C5 H4 126.5 . . ?
C3 C4 H5 127.5 . . ?
C5 C4 C3 104.9(3) . . ?
C5 C4 H5 127.5 . . ?

loop_
_geom_bond_atom_site_label_1
_geom_bond_atom_site_label_2
_geom_bond_distance
_geom_bond_site_symmetry_2
_geom_bond_publ_flag
Nb1 C2 2.254(2) 12_767 ?
Nb1 C2 2.254(2) . ?
Nb1 C2 2.254(2) 6_564 ?
Nb1 C2 2.254(2) 15_566 ?
Nb1 C1 2.246(3) . ?
Nb1 C1 2.246(3) 6_564 ?
Nb1 C1 2.246(3) 12_767 ?
Nb1 C1 2.246(3) 15_566 ?
Fe1 N2 2.1594(18) . ?
Fe1 N2 2.1593(18) 9_666 ?
Fe1 N3 2.171(3) 9_666 ?
Fe1 N3 2.171(3) . ?
Fe1 N5 2.144(2) . ?
Fe1 N5 2.144(2) 9_666 ?
O1 H1 0.929(18) . ?
O1 H2 0.896(19) . ?
N2 C2 1.153(3) . ?
N4 H3 0.8800 . ?
N4 N3 1.349(4) . ?
N4 C5 1.327(5) . ?
N3 C3 1.338(3) . ?
N5 N6 1.347(4) . ?
N5 C6 1.337(3) . ?
N6 H7 0.8800 . ?
N6 C8 1.351(3) . ?
N1 C1 1.144(5) . ?
C6 H10 0.9500 . ?
C6 C7 1.390(4) . ?
C8 H8 0.9500 . ?
C8 C7 1.376(4) . ?
C3 H6 0.9500 . ?
C3 C4 1.378(5) . ?
C7 H9 0.9500 . ?
C5 H4 0.9500 . ?
C5 C4 1.367(3) . ?
C4 H5 0.9500 . ?

loop_
_geom_torsion_atom_site_label_1
_geom_torsion_atom_site_label_2
_geom_torsion_atom_site_label_3
_geom_torsion_atom_site_label_4
_geom_torsion
_geom_torsion_site_symmetry_1
_geom_torsion_site_symmetry_2
_geom_torsion_site_symmetry_3
_geom_torsion_site_symmetry_4
_geom_torsion_publ_flag
Fe1 N3 C3 C4 173.2(2) . . . . ?
Fe1 N5 N6 C8 -176.3(2) . . . . ?
Fe1 N5 C6 C7 175.4(2) . . . . ?
N4 N3 C3 C4 0.4(3) . . . . ?
N4 C5 C4 C3 0.1(4) . . . . ?
N3 N4 C5 C4 0.1(4) . . . . ?
N3 C3 C4 C5 -0.3(4) . . . . ?
N5 N6 C8 C7 0.5(4) . . . . ?
N5 C6 C7 C8 1.2(4) . . . . ?
N6 N5 C6 C7 -1.0(4) . . . . ?
N6 C8 C7 C6 -1.0(4) . . . . ?
C6 N5 N6 C8 0.3(4) . . . . ?
C5 N4 N3 Fe1 -174.5(2) . . . . ?
C5 N4 N3 C3 -0.3(3) . . . . ?
